data_7715617
loop_
_publ_author_name
'Inage, Kota'
'Wang, Mengfei'
'Hasegawa, Yasuchika'
'Kitagawa, Yuichi'

_publ_section_title
;
 Effective photosensitized emission of a Tb(III) complex using a
 &#x3b2;-diketonate photosensitizer and an oxygen barrier system in a
 thermally populated triplet state.
;
_journal_issue 20
_journal_name_full 'Dalton transactions (Cambridge, England : 2003)'
_journal_page_first 8555
_journal_page_last 8562
_journal_paper_doi 10.1039/d4dt00286e
_journal_volume 53
_journal_year 2024
_chemical_formula_moiety 'C51 H69 F18 O8 P2 Tb'
_chemical_formula_sum 'C51 H69 F18 O8 P2 Tb'
_chemical_formula_weight 1372.92
_space_group_crystal_system orthorhombic
_space_group_IT_number 29
_space_group_name_Hall 'P 2c -2ac'
_space_group_name_H-M_alt 'P c a 21'
_atom_sites_solution_hydrogens geom
_atom_sites_solution_primary dual
_audit_creation_date 2023-11-09
_audit_creation_method
;
Olex2 1.3
(compiled 2020.11.12 svn.r5f609507 for OlexSys, GUI svn.r6408)
;
_audit_update_record
;
2024-01-09 deposited with the CCDC.	2024-03-21 downloaded from the CCDC.
;
_cell_angle_alpha 90
_cell_angle_beta 90
_cell_angle_gamma 90
_cell_formula_units_Z 4
_cell_length_a 17.9100(6)
_cell_length_b 18.7471(6)
_cell_length_c 17.3371(5)
_cell_measurement_reflns_used 12985
_cell_measurement_temperature 123.15
_cell_measurement_theta_max 29.7380
_cell_measurement_theta_min 1.9360
_cell_volume 5821.1(3)
_computing_cell_refinement 'CrysAlisPro 1.171.40.45a (Rigaku OD, 2019)'
_computing_data_collection 'CrysAlisPro 1.171.40.45a (Rigaku OD, 2019)'
_computing_data_reduction 'CrysAlisPro 1.171.40.45a (Rigaku OD, 2019)'
_computing_molecular_graphics 'Olex2 1.3 (Dolomanov et al., 2009)'
_computing_publication_material 'Olex2 1.3 (Dolomanov et al., 2009)'
_computing_structure_refinement 'SHELXL 2018/3 (Sheldrick, 2015)'
_computing_structure_solution 'SHELXT 2018/2 (Sheldrick, 2018)'
_diffrn_ambient_temperature 123.15
_diffrn_detector 'CCD plate'
_diffrn_detector_area_resol_mean 10.0000
_diffrn_measured_fraction_theta_full 1.000
_diffrn_measured_fraction_theta_max 0.834
_diffrn_measurement_details
;
List of Runs (angles in degrees, time in seconds):

  # Type    Start    End  Width  t~exp~   \w     \q     \k     \f   Frames
#--------------------------------------------------------------------------
  1  \w     -5.00  24.00   0.50   27.86    --    5.00  50.00 -80.00   58
  2  \w    -71.00  92.00   0.50   27.86    --    5.00   0.00-150.00  326
  3  \w     69.00  94.00   0.50   27.86    --    5.00  50.00 -80.00   50
;
_diffrn_measurement_device 'four-circle diffractometer'
_diffrn_measurement_device_type 'XtaLAB AFC11 (RCD3): quarter-chi single'
_diffrn_measurement_method '\w scans'
_diffrn_orient_matrix_type 'CrysAlisPro convention (1999,Acta A55,543-557)'
_diffrn_orient_matrix_UB_11 -0.0299600000
_diffrn_orient_matrix_UB_12 0.0069302000
_diffrn_orient_matrix_UB_13 0.0258121000
_diffrn_orient_matrix_UB_21 -0.0056417000
_diffrn_orient_matrix_UB_22 0.0337701000
_diffrn_orient_matrix_UB_23 -0.0176124000
_diffrn_orient_matrix_UB_31 -0.0252681000
_diffrn_orient_matrix_UB_32 -0.0155731000
_diffrn_orient_matrix_UB_33 -0.0264300000
_diffrn_radiation_monochromator mirror
_diffrn_radiation_probe x-ray
_diffrn_radiation_type 'Mo K\a'
_diffrn_radiation_wavelength 0.71073
_diffrn_reflns_av_R_equivalents 0.0470
_diffrn_reflns_av_unetI/netI 0.0495
_diffrn_reflns_Laue_measured_fraction_full 1.000
_diffrn_reflns_Laue_measured_fraction_max 0.834
_diffrn_reflns_limit_h_max 21
_diffrn_reflns_limit_h_min -25
_diffrn_reflns_limit_k_max 25
_diffrn_reflns_limit_k_min -24
_diffrn_reflns_limit_l_max 23
_diffrn_reflns_limit_l_min -21
_diffrn_reflns_number 39464
_diffrn_reflns_point_group_measured_fraction_full 0.983
_diffrn_reflns_point_group_measured_fraction_max 0.760
_diffrn_reflns_theta_full 25.242
_diffrn_reflns_theta_max 30.331
_diffrn_reflns_theta_min 1.572
_diffrn_source 'Rotating-anode X-ray tube (dual wavelength)'
_diffrn_source_type 'Rigaku (Mo) X-ray DW Source'
_exptl_absorpt_coefficient_mu 1.377
_exptl_absorpt_correction_T_max 1.00000
_exptl_absorpt_correction_T_min 0.24902
_exptl_absorpt_correction_type multi-scan
_exptl_absorpt_process_details
;
CrysAlisPro 1.171.40.45a (Rigaku Oxford Diffraction, 2019)
Empirical absorption correction using spherical harmonics,
 implemented in SCALE3 ABSPACK scaling algorithm.
;
_exptl_crystal_colour colourless
_exptl_crystal_colour_primary colourless
_exptl_crystal_density_diffrn 1.567
_exptl_crystal_description block
_exptl_crystal_F_000 2784
_exptl_crystal_size_max 0.213
_exptl_crystal_size_mid 0.173
_exptl_crystal_size_min 0.092
_refine_diff_density_max 6.726
_refine_diff_density_min -3.139
_refine_diff_density_rms 0.196
_refine_ls_abs_structure_details
;
 Classical Flack method preferred over Parsons because s.u. lower.
;
_refine_ls_abs_structure_Flack 0.06(2)
_refine_ls_extinction_method none
_refine_ls_goodness_of_fit_ref 1.037
_refine_ls_hydrogen_treatment constr
_refine_ls_matrix_type full
_refine_ls_number_parameters 721
_refine_ls_number_reflns 13314
_refine_ls_number_restraints 1
_refine_ls_restrained_S_all 1.037
_refine_ls_R_factor_all 0.0887
_refine_ls_R_factor_gt 0.0804
_refine_ls_shift/su_max 0.001
_refine_ls_shift/su_mean 0.000
_refine_ls_structure_factor_coef Fsqd
_refine_ls_weighting_details 'w=1/[\s^2^(Fo^2^)+(0.2000P)^2^] where P=(Fo^2^+2Fc^2^)/3'
_refine_ls_weighting_scheme calc
_refine_ls_wR_factor_gt 0.2243
_refine_ls_wR_factor_ref 0.2366
_reflns_Friedel_coverage 0.766
_reflns_Friedel_fraction_full 0.964
_reflns_Friedel_fraction_max 0.680
_reflns_number_gt 11496
_reflns_number_total 13314
_reflns_threshold_expression 'I > 2\s(I)'
_cod_data_source_file d4dt00286e2.cif
_cod_data_source_block ing_231103_tb-hfa-tcpo
_cod_depositor_comments 'Adding full bibliography for 7715615--7715618.cif.'
_cod_database_code 7715617
_shelx_shelxl_version_number 2018/3
_chemical_oxdiff_formula 'C H O F P Tb'
_shelx_space_group_comment
;
The symmetry employed for this shelxl refinement is uniquely defined
by the following loop, which should always be used as a source of
symmetry information in preference to the above space-group names.
They are only intended as comments.
;
_reflns_odcompleteness_completeness 99.91
_reflns_odcompleteness_iscentric 1
_reflns_odcompleteness_theta 26.32
_olex2_refinement_description
;
1. Fixed Uiso
 At 1.2 times of:
  All C(H) groups, All C(H,H) groups
2.a Ternary CH refined with riding coordinates:
 C00S(H00S), C00U(H00U), C012(H012), C01H(H01I), C02P(H02P), C1(H1)
2.b Secondary CH2 refined with riding coordinates:
 C004(H00A,H00B), C007(H00C,H00D), C00C(H00E,H00F), C00K(H00G,H00H), C00O(H00I,
 H00J), C00T(H00K,H00L), C00X(H00M,H00N), C00Z(H00O,H00P), C015(H01A,H01B),
 C018(H01C,H01D), C01E(H01E,H01F), C01G(H01G,H01H), C01J(H01J,H01K), C01K(H01L,
 H01M), C01L(H01N,H01O), C01M(H01P,H01Q), C01R(H01R,H01S), C01S(H01T,H01U),
 C01U(H01V,H01W), C01Z(H01X,H01Y), C022(H02A,H02B), C024(H02C,H02D), C02B(H02E,
 H02F), C02G(H02H,H02I), C02N(H02J,H02K), C3(H3A,H3B), C6(H6A,H6B), C2(H2A,H2B),
  C4(H4A,H4B), C5(H5A,H5B)
2.c Aromatic/amide H refined with riding coordinates:
 C00Y(H00Y), C017(H017), C02D(H02G)
;
_olex2_submission_special_instructions 'No special instructions were received'
_oxdiff_exptl_absorpt_empirical_details
;
Empirical correction (ABSPACK) includes:
- Absorption correction using spherical harmonics
- Frame scaling
;
_oxdiff_exptl_absorpt_empirical_full_max 2.279
_oxdiff_exptl_absorpt_empirical_full_min 0.526

loop_
_space_group_symop_operation_xyz
'x, y, z'
'-x, -y, z+1/2'
'x+1/2, -y, z'
'-x+1/2, y, z+1/2'

loop_
_atom_site_label
_atom_site_type_symbol
_atom_site_fract_x
_atom_site_fract_y
_atom_site_fract_z
_atom_site_U_iso_or_equiv
_atom_site_adp_type
_atom_site_occupancy
_atom_site_site_symmetry_order
_atom_site_calc_flag
_atom_site_refinement_flags_posn
_atom_site_refinement_flags_adp
_atom_site_refinement_flags_occupancy
_atom_site_disorder_assembly
_atom_site_disorder_group
Tb01 Tb 0.46059(2) 0.75821(2) 0.47523(6) 0.02581(18) Uani 1 1 d . . . . .
P002 P 0.58389(14) 0.85411(15) 0.61121(16) 0.0298(5) Uani 1 1 d . . . . .
P003 P 0.46820(13) 0.57544(16) 0.56330(16) 0.0243(5) Uani 1 1 d . . . . .
C004 C 0.5986(5) 0.5928(6) 0.6420(6) 0.030(2) Uani 1 1 d . . . . .
H00A H 0.597033 0.642492 0.622836 0.036 Uiso 1 1 calc R U . . .
H00B H 0.570050 0.590764 0.690909 0.036 Uiso 1 1 calc R U . . .
O005 O 0.5467(4) 0.7995(5) 0.5598(5) 0.0307(17) Uani 1 1 d . . . . .
F006 F 0.5535(6) 0.9835(7) 0.2689(7) 0.078(3) Uani 1 1 d . . . . .
C007 C 0.7080(8) 0.7673(7) 0.6311(9) 0.043(3) Uani 1 1 d . . . . .
H00C H 0.689798 0.756657 0.683760 0.051 Uiso 1 1 calc R U . . .
H00D H 0.684488 0.733005 0.595106 0.051 Uiso 1 1 calc R U . . .
O00A O 0.4405(5) 0.7221(5) 0.3453(4) 0.0362(17) Uani 1 1 d . . . . .
F00B F 0.2384(5) 0.8497(9) 0.6929(7) 0.106(5) Uani 1 1 d . . . . .
C00C C 0.6088(5) 0.5427(6) 0.5073(6) 0.031(2) Uani 1 1 d . . . . .
H00E H 0.586725 0.508387 0.470322 0.037 Uiso 1 1 calc R U . . .
H00F H 0.607815 0.590626 0.483373 0.037 Uiso 1 1 calc R U . . .
O00D O 0.3774(4) 0.8496(4) 0.4356(5) 0.0355(16) Uani 1 1 d . . . . .
F00E F 0.2052(8) 0.7248(7) 0.3805(7) 0.088(4) Uani 1 1 d . . . . .
F00G F 0.4845(7) 0.6920(12) 0.1542(5) 0.112(6) Uani 1 1 d . . . . .
F00H F 0.6116(8) 0.8845(7) 0.2758(9) 0.109(5) Uani 1 1 d . . . . .
O00I O 0.4700(4) 0.6495(4) 0.5311(4) 0.0264(15) Uani 1 1 d . . . . .
O00J O 0.3915(5) 0.7960(5) 0.5865(5) 0.0382(18) Uani 1 1 d . . . . .
C00K C 0.7247(6) 0.5708(7) 0.5835(6) 0.035(2) Uani 1 1 d . . . . .
H00G H 0.727195 0.619698 0.562149 0.042 Uiso 1 1 calc R U . . .
H00H H 0.776270 0.554944 0.594898 0.042 Uiso 1 1 calc R U . . .
O00L O 0.3344(4) 0.7115(4) 0.4674(5) 0.0328(15) Uani 1 1 d . . . . .
C00M C 0.6858(7) 0.6912(8) 0.3497(7) 0.043(3) Uani 1 1 d . . . . .
F00N F 0.6198(6) 0.9618(9) 0.3669(7) 0.095(4) Uani 1 1 d . . . . .
C00O C 0.5995(8) 0.8739(7) 0.7729(8) 0.049(3) Uani 1 1 d . . . . .
H00I H 0.646446 0.846112 0.775262 0.059 Uiso 1 1 calc R U . . .
H00J H 0.612308 0.924226 0.761572 0.059 Uiso 1 1 calc R U . . .
O00P O 0.5784(4) 0.7115(4) 0.4246(4) 0.0305(15) Uani 1 1 d . . . . .
F00R F 0.4034(7) 0.6368(8) 0.2143(7) 0.099(4) Uani 1 1 d . . . . .
C00S C 0.5656(8) 0.9432(6) 0.5769(8) 0.039(2) Uani 1 1 d . . . . .
H00S H 0.583669 0.944302 0.522316 0.046 Uiso 1 1 calc R U . . .
C00T C 0.3957(7) 0.3899(7) 0.4530(7) 0.043(3) Uani 1 1 d . . . . .
H00K H 0.412837 0.339826 0.457123 0.052 Uiso 1 1 calc R U . . .
H00L H 0.342564 0.391591 0.468505 0.052 Uiso 1 1 calc R U . . .
C00U C 0.4193(5) 0.5153(6) 0.4981(6) 0.031(2) Uani 1 1 d . . . . .
H00U H 0.364967 0.518680 0.511013 0.037 Uiso 1 1 calc R U . . .
F00V F 0.1423(6) 0.7297(12) 0.4800(13) 0.156(9) Uani 1 1 d . . . . .
C00W C 0.5741(9) 0.9316(8) 0.3177(9) 0.054(4) Uani 1 1 d . . . . .
C00X C 0.4278(6) 0.5399(7) 0.4137(6) 0.034(2) Uani 1 1 d . . . . .
H00M H 0.481057 0.538736 0.398659 0.040 Uiso 1 1 calc R U . . .
H00N H 0.409571 0.589540 0.408326 0.040 Uiso 1 1 calc R U . . .
C00Y C 0.5586(7) 0.6987(8) 0.2899(7) 0.041(3) Uani 1 1 d . . . . .
H00Y H 0.583467 0.691254 0.242095 0.050 Uiso 1 1 calc R U . . .
C00Z C 0.5268(9) 0.7673(7) 0.7280(9) 0.041(3) Uani 1 1 d . . . . .
H00O H 0.572044 0.736888 0.726574 0.050 Uiso 1 1 calc R U . . .
H00P H 0.491780 0.749422 0.688328 0.050 Uiso 1 1 calc R U . . .
F011 F 0.3916(11) 0.7460(8) 0.2005(9) 0.109(6) Uani 1 1 d . . . . .
C012 C 0.5486(6) 0.8440(7) 0.7087(7) 0.034(2) Uani 1 1 d . . . . .
H012 H 0.501375 0.872389 0.711081 0.041 Uiso 1 1 calc R U . . .
C014 C 0.4824(8) 0.7070(8) 0.2903(6) 0.041(3) Uani 1 1 d . . . . .
C015 C 0.5090(11) 1.0901(7) 0.5692(11) 0.062(4) Uani 1 1 d . . . . .
H01A H 0.488534 1.099771 0.621171 0.075 Uiso 1 1 calc R U . . .
H01B H 0.501465 1.133390 0.537351 0.075 Uiso 1 1 calc R U . . .
C017 C 0.2627(7) 0.7777(7) 0.5573(7) 0.038(2) Uani 1 1 d . . . . .
H017 H 0.213222 0.790026 0.571758 0.046 Uiso 1 1 calc R U . . .
C018 C 0.7145(9) 0.8626(9) 0.5304(13) 0.075(6) Uani 1 1 d . . . . .
H01C H 0.702373 0.912896 0.518539 0.090 Uiso 1 1 calc R U . . .
H01D H 0.690243 0.832063 0.491134 0.090 Uiso 1 1 calc R U . . .
F01A F 0.2043(8) 0.6359(6) 0.4494(9) 0.104(5) Uani 1 1 d . . . . .
F01C F 0.7178(7) 0.7524(7) 0.3380(12) 0.090(5) Uani 1 1 d . . . . .
C01D C 0.2753(7) 0.7334(7) 0.4943(8) 0.040(3) Uani 1 1 d . . . . .
C01E C 0.6900(6) 0.5213(7) 0.5247(7) 0.038(2) Uani 1 1 d . . . . .
H01E H 0.691089 0.471815 0.544573 0.046 Uiso 1 1 calc R U . . .
H01F H 0.719515 0.522808 0.476494 0.046 Uiso 1 1 calc R U . . .
F01F F 0.2450(5) 0.8899(5) 0.3757(6) 0.064(2) Uani 1 1 d . . . . .
C01G C 0.4900(13) 0.7608(8) 0.8082(10) 0.058(4) Uani 1 1 d . . . . .
H01G H 0.441161 0.785598 0.807776 0.069 Uiso 1 1 calc R U . . .
H01H H 0.480990 0.709893 0.820201 0.069 Uiso 1 1 calc R U . . .
C01H C 0.6853(6) 0.8439(6) 0.6086(9) 0.043(3) Uani 1 1 d . . . . .
H01I H 0.707663 0.877561 0.646976 0.051 Uiso 1 1 calc R U . . .
C01J C 0.6055(8) 1.0040(7) 0.6177(9) 0.052(3) Uani 1 1 d . . . . .
H01J H 0.659864 0.994263 0.618912 0.063 Uiso 1 1 calc R U . . .
H01K H 0.587572 1.007402 0.671543 0.063 Uiso 1 1 calc R U . . .
C01K C 0.4417(7) 0.4365(7) 0.5078(7) 0.036(2) Uani 1 1 d . . . . .
H01L H 0.495478 0.430688 0.496430 0.043 Uiso 1 1 calc R U . . .
H01M H 0.432837 0.421340 0.561752 0.043 Uiso 1 1 calc R U . . .
C01L C 0.5910(11) 1.0751(8) 0.5756(14) 0.072(5) Uani 1 1 d . . . . .
H01N H 0.615519 1.114339 0.604137 0.087 Uiso 1 1 calc R U . . .
H01O H 0.613142 1.072993 0.523320 0.087 Uiso 1 1 calc R U . . .
C01M C 0.3821(7) 0.4900(8) 0.3608(7) 0.044(3) Uani 1 1 d . . . . .
H01P H 0.328331 0.495766 0.372238 0.053 Uiso 1 1 calc R U . . .
H01Q H 0.390342 0.503860 0.306328 0.053 Uiso 1 1 calc R U . . .
C01O C 0.5064(7) 0.8974(7) 0.3585(7) 0.040(3) Uani 1 1 d . . . . .
C01P C 0.3229(7) 0.8038(7) 0.5990(7) 0.041(3) Uani 1 1 d . . . . .
C01Q C 0.2053(8) 0.7039(9) 0.4539(8) 0.054(4) Uani 1 1 d . . . . .
C01R C 0.6794(6) 0.5713(7) 0.6572(7) 0.038(3) Uani 1 1 d . . . . .
H01R H 0.702087 0.605249 0.694164 0.046 Uiso 1 1 calc R U . . .
H01S H 0.680596 0.523249 0.680768 0.046 Uiso 1 1 calc R U . . .
C01S C 0.8224(9) 0.7791(12) 0.5499(15) 0.077(6) Uani 1 1 d . . . . .
H01T H 0.877595 0.776974 0.550552 0.092 Uiso 1 1 calc R U . . .
H01U H 0.804323 0.744358 0.511112 0.092 Uiso 1 1 calc R U . . .
C01T C 0.4398(9) 0.6965(11) 0.2138(7) 0.059(4) Uani 1 1 d . . . . .
C01U C 0.4030(7) 0.4144(8) 0.3709(7) 0.046(3) Uani 1 1 d . . . . .
H01V H 0.455305 0.407638 0.353809 0.056 Uiso 1 1 calc R U . . .
H01W H 0.370745 0.384451 0.337720 0.056 Uiso 1 1 calc R U . . .
F01V F 0.7150(5) 0.6632(8) 0.4134(6) 0.086(4) Uani 1 1 d . . . . .
C01W C 0.3046(7) 0.8520(11) 0.6683(10) 0.065(5) Uani 1 1 d . . . . .
F01X F 0.7037(6) 0.6498(8) 0.2927(7) 0.094(4) Uani 1 1 d . . . . .
C01Y C 0.3750(7) 0.8978(7) 0.3874(8) 0.043(3) Uani 1 1 d . . . . .
C01Z C 0.5590(12) 0.8693(9) 0.8498(8) 0.067(5) Uani 1 1 d . . . . .
H01X H 0.590978 0.889787 0.890765 0.081 Uiso 1 1 calc R U . . .
H01Y H 0.512560 0.897822 0.847224 0.081 Uiso 1 1 calc R U . . .
F021 F 0.2946(5) 0.9738(7) 0.3137(8) 0.087(4) Uani 1 1 d . . . . .
C022 C 0.7928(8) 0.7585(8) 0.6284(14) 0.062(5) Uani 1 1 d . . . . .
H02A H 0.816102 0.788948 0.668370 0.074 Uiso 1 1 calc R U . . .
H02B H 0.806053 0.708256 0.639585 0.074 Uiso 1 1 calc R U . . .
C023 C 0.6010(7) 0.7008(6) 0.3583(6) 0.035(2) Uani 1 1 d . . . . .
C024 C 0.4676(10) 1.0296(9) 0.5340(12) 0.067(5) Uani 1 1 d . . . . .
H02C H 0.482636 1.025404 0.479218 0.080 Uiso 1 1 calc R U . . .
H02D H 0.413571 1.040713 0.535133 0.080 Uiso 1 1 calc R U . . .
O026 O 0.5258(5) 0.8483(5) 0.4020(5) 0.0385(19) Uani 1 1 d . . . . .
F027 F 0.2875(7) 0.9773(8) 0.4371(9) 0.102(4) Uani 1 1 d . . . . .
F029 F 0.2995(11) 0.9232(10) 0.6385(12) 0.137(6) Uani 1 1 d . . . . .
C02B C 0.7982(10) 0.8520(13) 0.527(2) 0.117(11) Uani 1 1 d . . . . .
H02E H 0.815702 0.861734 0.474005 0.140 Uiso 1 1 calc R U . . .
H02F H 0.822391 0.887141 0.561777 0.140 Uiso 1 1 calc R U . . .
F02C F 0.3549(6) 0.8644(11) 0.7137(8) 0.130(7) Uani 1 1 d . . . . .
C02D C 0.4353(9) 0.9232(8) 0.3454(8) 0.051(3) Uani 1 1 d . . . . .
H02G H 0.427566 0.958821 0.307210 0.061 Uiso 1 1 calc R U . . .
C02G C 0.4800(8) 0.9587(7) 0.5730(9) 0.046(3) Uani 1 1 d . . . . .
H02H H 0.454529 0.920473 0.543635 0.055 Uiso 1 1 calc R U . . .
H02I H 0.458823 0.959774 0.625743 0.055 Uiso 1 1 calc R U . . .
C02H C 0.2996(8) 0.9353(7) 0.3773(9) 0.050(3) Uani 1 1 d . . . . .
C02N C 0.5400(12) 0.7935(11) 0.8699(9) 0.074(6) Uani 1 1 d . . . . .
H02J H 0.514114 0.792211 0.920360 0.088 Uiso 1 1 calc R U . . .
H02K H 0.586492 0.765223 0.874473 0.088 Uiso 1 1 calc R U . . .
C02P C 0.5623(5) 0.5433(6) 0.5827(6) 0.0253(18) Uani 1 1 d . . . . .
H02P H 0.559631 0.493881 0.604207 0.030 Uiso 1 1 calc R U . . .
C1 C 0.4211(6) 0.5783(7) 0.6564(6) 0.032(2) Uani 1 1 d . . . . .
H1 H 0.447347 0.615634 0.687443 0.039 Uiso 1 1 calc R U . . .
C3 C 0.3405(6) 0.6045(9) 0.6460(7) 0.043(3) Uani 1 1 d . . . . .
H3A H 0.310952 0.568684 0.617203 0.052 Uiso 1 1 calc R U . . .
H3B H 0.339889 0.649800 0.616670 0.052 Uiso 1 1 calc R U . . .
C6 C 0.4240(6) 0.5098(7) 0.7042(7) 0.040(3) Uani 1 1 d . . . . .
H6A H 0.395254 0.471845 0.677785 0.048 Uiso 1 1 calc R U . . .
H6B H 0.476399 0.493536 0.708972 0.048 Uiso 1 1 calc R U . . .
C2 C 0.3913(8) 0.5226(9) 0.7844(7) 0.052(3) Uani 1 1 d . . . . .
H2A H 0.422001 0.558202 0.812319 0.062 Uiso 1 1 calc R U . . .
H2B H 0.391846 0.477642 0.814322 0.062 Uiso 1 1 calc R U . . .
C4 C 0.3065(7) 0.6160(10) 0.7281(9) 0.058(4) Uani 1 1 d . . . . .
H4A H 0.333477 0.655254 0.754273 0.070 Uiso 1 1 calc R U . . .
H4B H 0.253500 0.630422 0.722975 0.070 Uiso 1 1 calc R U . . .
C5 C 0.3111(7) 0.5499(10) 0.7767(8) 0.058(4) Uani 1 1 d . . . . .
H5A H 0.279860 0.512112 0.753282 0.070 Uiso 1 1 calc R U . . .
H5B H 0.290970 0.560204 0.828704 0.070 Uiso 1 1 calc R U . . .

loop_
_atom_site_aniso_label
_atom_site_aniso_U_11
_atom_site_aniso_U_22
_atom_site_aniso_U_33
_atom_site_aniso_U_23
_atom_site_aniso_U_13
_atom_site_aniso_U_12
Tb01 0.0334(2) 0.0307(3) 0.0133(3) -0.0007(4) -0.0013(2) 0.00430(13)
P002 0.0367(12) 0.0287(12) 0.0240(13) -0.0031(11) -0.0027(10) -0.0001(10)
P003 0.0279(10) 0.0290(13) 0.0161(12) -0.0013(11) -0.0006(8) 0.0003(9)
C004 0.031(4) 0.040(5) 0.018(5) 0.003(4) 0.003(4) -0.001(4)
O005 0.038(4) 0.035(4) 0.019(4) 0.001(3) 0.002(3) -0.001(3)
F006 0.088(6) 0.076(8) 0.071(7) 0.042(6) 0.015(5) 0.012(6)
C007 0.042(6) 0.042(7) 0.044(8) 0.004(6) -0.008(6) 0.008(5)
O00A 0.052(4) 0.051(5) 0.005(3) -0.010(4) -0.006(3) 0.009(4)
F00B 0.055(5) 0.183(14) 0.080(7) -0.080(9) 0.020(5) -0.002(7)
C00C 0.032(4) 0.041(6) 0.019(4) -0.005(4) 0.002(4) 0.000(4)
O00D 0.048(4) 0.032(4) 0.027(4) 0.001(3) -0.006(3) 0.005(3)
F00E 0.111(9) 0.089(8) 0.062(7) 0.008(7) -0.044(7) -0.020(7)
F00G 0.085(7) 0.23(2) 0.021(4) -0.026(8) 0.004(4) 0.005(10)
F00H 0.125(10) 0.069(7) 0.134(12) 0.019(7) 0.084(9) 0.023(7)
O00I 0.036(3) 0.035(4) 0.009(3) -0.001(3) -0.004(2) 0.003(3)
O00J 0.041(4) 0.050(5) 0.024(4) -0.010(4) -0.001(3) 0.003(3)
C00K 0.031(4) 0.047(6) 0.027(5) 0.007(5) -0.001(4) 0.005(4)
O00L 0.033(3) 0.040(3) 0.025(4) 0.000(4) 0.001(3) 0.001(3)
C00M 0.049(6) 0.058(8) 0.023(6) 0.003(5) 0.004(5) 0.003(6)
F00N 0.090(7) 0.135(12) 0.061(6) 0.032(7) -0.001(6) -0.049(8)
C00O 0.072(8) 0.038(6) 0.038(7) -0.010(5) -0.023(6) 0.003(6)
O00P 0.037(4) 0.038(4) 0.017(3) 0.003(3) 0.001(3) 0.008(3)
F00R 0.112(9) 0.121(10) 0.063(7) -0.011(7) -0.034(6) -0.041(8)
C00S 0.053(7) 0.030(6) 0.033(6) 0.002(5) -0.003(5) -0.004(5)
C00T 0.048(6) 0.042(6) 0.040(7) -0.012(5) 0.004(5) -0.013(5)
C00U 0.033(4) 0.040(6) 0.020(5) -0.004(4) -0.005(3) -0.004(4)
F00V 0.040(5) 0.27(2) 0.160(17) -0.145(17) -0.020(8) 0.011(8)
C00W 0.074(9) 0.043(7) 0.044(8) 0.012(6) 0.017(7) 0.006(7)
C00X 0.046(6) 0.040(6) 0.015(5) -0.006(4) -0.004(4) -0.002(5)
C00Y 0.050(6) 0.052(7) 0.022(6) -0.005(5) 0.002(5) 0.011(6)
C00Z 0.064(8) 0.038(7) 0.022(7) 0.002(5) -0.001(5) 0.006(5)
F011 0.136(13) 0.138(13) 0.054(8) -0.027(7) -0.037(8) 0.073(10)
C012 0.048(6) 0.033(6) 0.022(5) -0.003(5) -0.006(4) 0.009(4)
C014 0.066(7) 0.051(7) 0.008(5) -0.002(5) -0.005(5) -0.004(6)
C015 0.097(12) 0.029(6) 0.061(10) 0.002(7) -0.016(9) 0.010(7)
C017 0.040(5) 0.044(6) 0.031(6) -0.009(5) -0.002(5) 0.005(5)
C018 0.066(9) 0.050(8) 0.109(15) 0.010(9) 0.048(10) -0.004(7)
F01A 0.120(9) 0.071(7) 0.121(12) 0.013(7) -0.049(8) -0.046(6)
F01C 0.043(6) 0.099(9) 0.129(15) 0.032(7) 0.007(7) -0.016(5)
C01D 0.040(5) 0.045(6) 0.034(8) 0.005(5) 0.001(5) -0.001(4)
C01E 0.037(5) 0.043(6) 0.036(6) 0.002(5) 0.004(4) 0.009(5)
F01F 0.048(4) 0.064(5) 0.081(7) 0.009(5) -0.016(4) 0.004(4)
C01G 0.089(13) 0.053(9) 0.031(8) 0.007(6) 0.019(8) 0.019(8)
C01H 0.033(5) 0.033(5) 0.062(8) -0.010(6) -0.004(5) -0.002(4)
C01J 0.073(8) 0.028(6) 0.056(8) 0.001(6) -0.004(7) -0.006(6)
C01K 0.051(5) 0.037(6) 0.020(5) -0.003(5) -0.002(5) -0.008(5)
C01L 0.095(12) 0.026(6) 0.096(14) 0.009(8) 0.007(11) -0.010(7)
C01M 0.047(6) 0.064(8) 0.021(5) -0.012(5) -0.011(4) -0.006(5)
C01O 0.059(7) 0.040(6) 0.021(5) 0.001(5) 0.006(5) -0.005(5)
C01P 0.042(5) 0.047(7) 0.033(6) -0.011(5) -0.009(5) 0.008(5)
C01Q 0.051(7) 0.066(9) 0.045(9) -0.014(6) -0.011(5) -0.002(6)
C01R 0.036(5) 0.053(7) 0.027(6) 0.007(5) -0.001(4) 0.000(5)
C01S 0.036(7) 0.079(11) 0.116(18) -0.005(13) 0.018(9) -0.005(8)
C01T 0.059(7) 0.108(14) 0.011(5) -0.014(7) -0.004(5) 0.002(9)
C01U 0.044(6) 0.069(8) 0.026(6) -0.024(6) -0.002(4) -0.003(6)
F01V 0.047(4) 0.160(12) 0.051(5) 0.044(7) 0.008(4) 0.030(6)
C01W 0.033(6) 0.095(13) 0.068(10) -0.047(10) 0.000(6) 0.007(7)
F01X 0.063(6) 0.141(11) 0.078(7) -0.043(8) 0.011(5) 0.028(6)
C01Y 0.057(7) 0.037(6) 0.037(6) 0.010(5) -0.013(5) 0.003(5)
C01Z 0.130(14) 0.058(10) 0.014(6) -0.009(6) -0.011(7) 0.029(10)
F021 0.062(5) 0.081(7) 0.117(10) 0.061(7) -0.017(5) 0.006(5)
C022 0.031(6) 0.060(9) 0.096(16) -0.018(8) -0.007(8) 0.005(5)
C023 0.049(6) 0.033(5) 0.023(5) 0.001(4) 0.007(4) 0.002(4)
C024 0.091(11) 0.042(8) 0.068(12) 0.004(8) -0.036(9) 0.013(7)
O026 0.046(4) 0.040(5) 0.030(4) 0.008(4) 0.000(3) 0.006(4)
F027 0.091(7) 0.098(8) 0.116(10) -0.058(8) -0.036(7) 0.047(6)
F029 0.167(15) 0.109(12) 0.135(14) -0.062(11) 0.016(12) 0.021(11)
C02B 0.051(9) 0.092(15) 0.21(3) 0.015(18) 0.064(14) -0.011(9)
F02C 0.062(6) 0.235(19) 0.092(9) -0.113(11) -0.016(6) 0.031(8)
C02D 0.069(8) 0.048(8) 0.034(7) 0.016(6) -0.008(6) 0.012(7)
C02G 0.060(7) 0.035(6) 0.043(8) -0.006(6) 0.002(6) 0.010(6)
C02H 0.051(7) 0.041(7) 0.058(9) 0.002(6) -0.015(6) 0.009(5)
C02N 0.15(2) 0.054(10) 0.014(6) -0.001(6) -0.007(7) 0.022(9)
C02P 0.025(4) 0.033(5) 0.018(5) 0.001(4) 0.000(4) 0.002(4)
C1 0.032(5) 0.043(6) 0.022(5) 0.000(4) -0.003(4) -0.003(4)
C3 0.038(5) 0.068(8) 0.024(6) -0.005(6) 0.004(4) 0.005(5)
C6 0.034(5) 0.057(7) 0.029(6) 0.007(5) -0.003(4) -0.012(5)
C2 0.061(7) 0.070(9) 0.025(6) 0.007(6) -0.002(5) -0.024(7)
C4 0.041(6) 0.090(11) 0.043(8) -0.026(8) 0.018(6) -0.006(7)
C5 0.040(6) 0.105(13) 0.029(6) -0.014(7) 0.007(5) -0.029(7)

loop_
_atom_type_symbol
_atom_type_description
_atom_type_scat_dispersion_real
_atom_type_scat_dispersion_imag
_atom_type_scat_source
C C 0.0033 0.0016 'International Tables Vol C Tables 4.2.6.8 and 6.1.1.4'
H H 0.0000 0.0000 'International Tables Vol C Tables 4.2.6.8 and 6.1.1.4'
F F 0.0171 0.0103 'International Tables Vol C Tables 4.2.6.8 and 6.1.1.4'
O O 0.0106 0.0060 'International Tables Vol C Tables 4.2.6.8 and 6.1.1.4'
P P 0.1023 0.0942 'International Tables Vol C Tables 4.2.6.8 and 6.1.1.4'
Tb Tb -0.1723 4.1537 'International Tables Vol C Tables 4.2.6.8 and 6.1.1.4'

loop_
_exptl_crystal_face_index_h
_exptl_crystal_face_index_k
_exptl_crystal_face_index_l
_exptl_crystal_face_perp_dist
-18 13 12 0.1173
13 13 17 0.0728
20 -12 -10 0.0666
-16 -8 -18 0.0891
-3 -20 15 0.0072
6 22 -13 0.0728

loop_
_geom_angle_atom_site_label_1
_geom_angle_atom_site_label_2
_geom_angle_atom_site_label_3
_geom_angle
_geom_angle_site_symmetry_1
_geom_angle_site_symmetry_3
_geom_angle_publ_flag
O005 Tb01 O00A 144.4(3) . . ?
O005 Tb01 O00D 111.6(3) . . ?
O005 Tb01 O00J 74.3(3) . . ?
O005 Tb01 O00L 142.6(3) . . ?
O005 Tb01 O00P 76.5(3) . . ?
O005 Tb01 O026 76.8(3) . . ?
O00A Tb01 O00J 140.1(3) . . ?
O00A Tb01 O00L 72.8(3) . . ?
O00A Tb01 O00P 71.9(3) . . ?
O00A Tb01 O026 76.9(3) . . ?
O00D Tb01 O00A 80.6(3) . . ?
O00D Tb01 O00J 72.3(3) . . ?
O00D Tb01 O00L 70.1(3) . . ?
O00D Tb01 O00P 134.1(3) . . ?
O00D Tb01 O026 69.3(3) . . ?
O00I Tb01 O005 88.9(3) . . ?
O00I Tb01 O00A 99.2(3) . . ?
O00I Tb01 O00D 145.2(3) . . ?
O00I Tb01 O00J 87.7(3) . . ?
O00I Tb01 O00L 76.6(3) . . ?
O00I Tb01 O00P 76.5(3) . . ?
O00I Tb01 O026 145.0(3) . . ?
O00J Tb01 O00L 70.8(3) . . ?
O00J Tb01 O00P 147.0(3) . . ?
O00J Tb01 O026 117.7(3) . . ?
O00L Tb01 O00P 130.8(3) . . ?
O026 Tb01 O00L 132.3(3) . . ?
O026 Tb01 O00P 69.2(3) . . ?
O005 P002 C00S 110.6(6) . . ?
O005 P002 C012 109.0(5) . . ?
O005 P002 C01H 110.6(5) . . ?
C00S P002 C012 109.9(6) . . ?
C00S P002 C01H 105.6(6) . . ?
C012 P002 C01H 111.0(6) . . ?
O00I P003 C00U 110.7(5) . . ?
O00I P003 C02P 110.9(4) . . ?
O00I P003 C1 108.3(5) . . ?
C00U P003 C1 110.2(5) . . ?
C02P P003 C00U 110.8(5) . . ?
C02P P003 C1 105.9(5) . . ?
H00A C004 H00B 108.0 . . ?
C01R C004 H00A 109.4 . . ?
C01R C004 H00B 109.4 . . ?
C01R C004 C02P 111.1(9) . . ?
C02P C004 H00A 109.4 . . ?
C02P C004 H00B 109.4 . . ?
P002 O005 Tb01 155.9(5) . . ?
H00C C007 H00D 108.1 . . ?
C01H C007 H00C 109.5 . . ?
C01H C007 H00D 109.5 . . ?
C022 C007 H00C 109.5 . . ?
C022 C007 H00D 109.5 . . ?
C022 C007 C01H 110.8(13) . . ?
C014 O00A Tb01 134.3(8) . . ?
H00E C00C H00F 108.1 . . ?
C01E C00C H00E 109.6 . . ?
C01E C00C H00F 109.6 . . ?
C01E C00C C02P 110.1(9) . . ?
C02P C00C H00E 109.6 . . ?
C02P C00C H00F 109.6 . . ?
C01Y O00D Tb01 138.4(8) . . ?
P003 O00I Tb01 173.5(4) . . ?
C01P O00J Tb01 132.6(7) . . ?
H00G C00K H00H 108.1 . . ?
C01E C00K H00G 109.5 . . ?
C01E C00K H00H 109.5 . . ?
C01E C00K C01R 110.6(9) . . ?
C01R C00K H00G 109.5 . . ?
C01R C00K H00H 109.5 . . ?
C01D O00L Tb01 131.3(8) . . ?
F01C C00M F01V 107.7(15) . . ?
F01C C00M C023 110.4(12) . . ?
F01V C00M C023 110.7(10) . . ?
F01X C00M F01C 107.6(14) . . ?
F01X C00M F01V 107.3(13) . . ?
F01X C00M C023 112.9(11) . . ?
H00I C00O H00J 108.3 . . ?
C012 C00O H00I 109.8 . . ?
C012 C00O H00J 109.8 . . ?
C01Z C00O H00I 109.8 . . ?
C01Z C00O H00J 109.8 . . ?
C01Z C00O C012 109.2(13) . . ?
C023 O00P Tb01 132.4(7) . . ?
P002 C00S H00S 105.8 . . ?
C01J C00S P002 117.1(10) . . ?
C01J C00S H00S 105.8 . . ?
C01J C00S C02G 110.0(11) . . ?
C02G C00S P002 111.4(9) . . ?
C02G C00S H00S 105.8 . . ?
H00K C00T H00L 108.0 . . ?
C01K C00T H00K 109.3 . . ?
C01K C00T H00L 109.3 . . ?
C01U C00T H00K 109.3 . . ?
C01U C00T H00L 109.3 . . ?
C01U C00T C01K 111.6(10) . . ?
P003 C00U H00U 106.8 . . ?
C00X C00U P003 110.9(7) . . ?
C00X C00U H00U 106.8 . . ?
C01K C00U P003 113.6(7) . . ?
C01K C00U H00U 106.8 . . ?
C01K C00U C00X 111.4(9) . . ?
F006 C00W C01O 112.0(13) . . ?
F00H C00W F006 106.1(13) . . ?
F00H C00W C01O 111.9(13) . . ?
F00N C00W F006 105.6(14) . . ?
F00N C00W F00H 109.1(15) . . ?
F00N C00W C01O 111.8(12) . . ?
C00U C00X H00M 109.8 . . ?
C00U C00X H00N 109.8 . . ?
C00U C00X C01M 109.3(9) . . ?
H00M C00X H00N 108.3 . . ?
C01M C00X H00M 109.8 . . ?
C01M C00X H00N 109.8 . . ?
C014 C00Y H00Y 119.1 . . ?
C014 C00Y C023 121.8(11) . . ?
C023 C00Y H00Y 119.1 . . ?
H00O C00Z H00P 107.9 . . ?
C012 C00Z H00O 109.1 . . ?
C012 C00Z H00P 109.1 . . ?
C012 C00Z C01G 112.3(12) . . ?
C01G C00Z H00O 109.1 . . ?
C01G C00Z H00P 109.1 . . ?
P002 C012 H012 106.1 . . ?
C00O C012 P002 115.3(9) . . ?
C00O C012 H012 106.1 . . ?
C00Z C012 P002 113.0(9) . . ?
C00Z C012 C00O 109.6(11) . . ?
C00Z C012 H012 106.1 . . ?
O00A C014 C00Y 128.9(11) . . ?
O00A C014 C01T 112.9(12) . . ?
C00Y C014 C01T 118.1(11) . . ?
H01A C015 H01B 107.9 . . ?
C01L C015 H01A 109.2 . . ?
C01L C015 H01B 109.2 . . ?
C024 C015 H01A 109.2 . . ?
C024 C015 H01B 109.2 . . ?
C024 C015 C01L 112.0(13) . . ?
C01D C017 H017 120.2 . . ?
C01P C017 H017 120.2 . . ?
C01P C017 C01D 119.6(11) . . ?
H01C C018 H01D 108.1 . . ?
C01H C018 H01C 109.6 . . ?
C01H C018 H01D 109.6 . . ?
C01H C018 C02B 110(2) . . ?
C02B C018 H01C 109.6 . . ?
C02B C018 H01D 109.6 . . ?
O00L C01D C017 129.7(12) . . ?
O00L C01D C01Q 114.1(12) . . ?
C017 C01D C01Q 116.2(11) . . ?
C00C C01E H01E 109.4 . . ?
C00C C01E H01F 109.4 . . ?
C00K C01E C00C 111.2(9) . . ?
C00K C01E H01E 109.4 . . ?
C00K C01E H01F 109.4 . . ?
H01E C01E H01F 108.0 . . ?
C00Z C01G H01G 109.6 . . ?
C00Z C01G H01H 109.6 . . ?
H01G C01G H01H 108.1 . . ?
C02N C01G C00Z 110.4(17) . . ?
C02N C01G H01G 109.6 . . ?
C02N C01G H01H 109.6 . . ?
P002 C01H H01I 108.4 . . ?
C007 C01H P002 110.7(9) . . ?
C007 C01H H01I 108.4 . . ?
C018 C01H P002 110.2(11) . . ?
C018 C01H C007 110.8(12) . . ?
C018 C01H H01I 108.4 . . ?
C00S C01J H01J 109.6 . . ?
C00S C01J H01K 109.6 . . ?
C00S C01J C01L 110.4(14) . . ?
H01J C01J H01K 108.1 . . ?
C01L C01J H01J 109.6 . . ?
C01L C01J H01K 109.6 . . ?
C00T C01K C00U 109.9(10) . . ?
C00T C01K H01L 109.7 . . ?
C00T C01K H01M 109.7 . . ?
C00U C01K H01L 109.7 . . ?
C00U C01K H01M 109.7 . . ?
H01L C01K H01M 108.2 . . ?
C015 C01L C01J 111.3(13) . . ?
C015 C01L H01N 109.4 . . ?
C015 C01L H01O 109.4 . . ?
C01J C01L H01N 109.4 . . ?
C01J C01L H01O 109.4 . . ?
H01N C01L H01O 108.0 . . ?
C00X C01M H01P 109.2 . . ?
C00X C01M H01Q 109.2 . . ?
H01P C01M H01Q 107.9 . . ?
C01U C01M C00X 112.1(10) . . ?
C01U C01M H01P 109.2 . . ?
C01U C01M H01Q 109.2 . . ?
O026 C01O C00W 111.6(12) . . ?
O026 C01O C02D 128.2(12) . . ?
C02D C01O C00W 120.2(13) . . ?
O00J C01P C017 129.0(11) . . ?
O00J C01P C01W 114.2(10) . . ?
C017 C01P C01W 116.7(11) . . ?
F00E C01Q C01D 109.3(13) . . ?
F00V C01Q F00E 102.6(17) . . ?
F00V C01Q C01D 114.3(12) . . ?
F01A C01Q F00E 103.6(13) . . ?
F01A C01Q F00V 112.3(17) . . ?
F01A C01Q C01D 113.6(13) . . ?
C004 C01R H01R 109.3 . . ?
C004 C01R H01S 109.3 . . ?
C00K C01R C004 111.4(9) . . ?
C00K C01R H01R 109.3 . . ?
C00K C01R H01S 109.3 . . ?
H01R C01R H01S 108.0 . . ?
H01T C01S H01U 107.9 . . ?
C022 C01S H01T 109.2 . . ?
C022 C01S H01U 109.2 . . ?
C02B C01S H01T 109.2 . . ?
C02B C01S H01U 109.2 . . ?
C02B C01S C022 111.8(19) . . ?
F00G C01T C014 112.6(13) . . ?
F00R C01T F00G 104.9(17) . . ?
F00R C01T C014 110.6(14) . . ?
F011 C01T F00G 108.4(17) . . ?
F011 C01T F00R 106.6(16) . . ?
F011 C01T C014 113.2(14) . . ?
C00T C01U H01V 109.1 . . ?
C00T C01U H01W 109.1 . . ?
C01M C01U C00T 112.6(10) . . ?
C01M C01U H01V 109.1 . . ?
C01M C01U H01W 109.1 . . ?
H01V C01U H01W 107.8 . . ?
F00B C01W C01P 116.3(12) . . ?
F00B C01W F029 95.4(15) . . ?
F029 C01W C01P 106.2(15) . . ?
F02C C01W F00B 118.9(15) . . ?
F02C C01W C01P 117.4(11) . . ?
F02C C01W F029 95.9(18) . . ?
O00D C01Y C02D 125.6(12) . . ?
O00D C01Y C02H 116.4(12) . . ?
C02D C01Y C02H 117.9(11) . . ?
C00O C01Z H01X 109.3 . . ?
C00O C01Z H01Y 109.3 . . ?
H01X C01Z H01Y 108.0 . . ?
C02N C01Z C00O 111.5(12) . . ?
C02N C01Z H01X 109.3 . . ?
C02N C01Z H01Y 109.3 . . ?
C007 C022 H02A 109.6 . . ?
C007 C022 H02B 109.6 . . ?
C01S C022 C007 110.4(16) . . ?
C01S C022 H02A 109.6 . . ?
C01S C022 H02B 109.6 . . ?
H02A C022 H02B 108.1 . . ?
O00P C023 C00M 115.7(10) . . ?
O00P C023 C00Y 127.8(11) . . ?
C00Y C023 C00M 116.5(10) . . ?
C015 C024 H02C 108.6 . . ?
C015 C024 H02D 108.6 . . ?
C015 C024 C02G 114.6(13) . . ?
H02C C024 H02D 107.6 . . ?
C02G C024 H02C 108.6 . . ?
C02G C024 H02D 108.6 . . ?
C01O O026 Tb01 134.8(8) . . ?
C018 C02B H02E 108.9 . . ?
C018 C02B H02F 108.9 . . ?
C01S C02B C018 113.4(15) . . ?
C01S C02B H02E 108.9 . . ?
C01S C02B H02F 108.9 . . ?
H02E C02B H02F 107.7 . . ?
C01O C02D C01Y 120.7(12) . . ?
C01O C02D H02G 119.6 . . ?
C01Y C02D H02G 119.6 . . ?
C00S C02G H02H 109.9 . . ?
C00S C02G H02I 109.9 . . ?
C024 C02G C00S 109.1(13) . . ?
C024 C02G H02H 109.9 . . ?
C024 C02G H02I 109.9 . . ?
H02H C02G H02I 108.3 . . ?
F01F C02H C01Y 111.5(11) . . ?
F01F C02H F021 106.8(12) . . ?
F01F C02H F027 106.6(14) . . ?
F021 C02H C01Y 113.9(13) . . ?
F027 C02H C01Y 109.2(11) . . ?
F027 C02H F021 108.5(14) . . ?
C01G C02N H02J 109.6 . . ?
C01G C02N H02K 109.6 . . ?
C01Z C02N C01G 110.5(13) . . ?
C01Z C02N H02J 109.6 . . ?
C01Z C02N H02K 109.6 . . ?
H02J C02N H02K 108.1 . . ?
P003 C02P H02P 109.4 . . ?
C004 C02P P003 108.5(7) . . ?
C004 C02P C00C 110.1(8) . . ?
C004 C02P H02P 109.4 . . ?
C00C C02P P003 110.1(7) . . ?
C00C C02P H02P 109.4 . . ?
P003 C1 H1 106.3 . . ?
C3 C1 P003 109.9(7) . . ?
C3 C1 H1 106.3 . . ?
C6 C1 P003 116.1(8) . . ?
C6 C1 H1 106.3 . . ?
C6 C1 C3 111.3(9) . . ?
C1 C3 H3A 110.2 . . ?
C1 C3 H3B 110.2 . . ?
C1 C3 C4 107.7(10) . . ?
H3A C3 H3B 108.5 . . ?
C4 C3 H3A 110.2 . . ?
C4 C3 H3B 110.2 . . ?
C1 C6 H6A 109.6 . . ?
C1 C6 H6B 109.6 . . ?
H6A C6 H6B 108.1 . . ?
C2 C6 C1 110.4(11) . . ?
C2 C6 H6A 109.6 . . ?
C2 C6 H6B 109.6 . . ?
C6 C2 H2A 109.8 . . ?
C6 C2 H2B 109.8 . . ?
C6 C2 C5 109.4(11) . . ?
H2A C2 H2B 108.2 . . ?
C5 C2 H2A 109.8 . . ?
C5 C2 H2B 109.8 . . ?
C3 C4 H4A 109.2 . . ?
C3 C4 H4B 109.2 . . ?
H4A C4 H4B 107.9 . . ?
C5 C4 C3 112.0(13) . . ?
C5 C4 H4A 109.2 . . ?
C5 C4 H4B 109.2 . . ?
C2 C5 H5A 109.2 . . ?
C2 C5 H5B 109.2 . . ?
C4 C5 C2 112.1(11) . . ?
C4 C5 H5A 109.2 . . ?
C4 C5 H5B 109.2 . . ?
H5A C5 H5B 107.9 . . ?

loop_
_geom_bond_atom_site_label_1
_geom_bond_atom_site_label_2
_geom_bond_distance
_geom_bond_site_symmetry_2
_geom_bond_publ_flag
Tb01 O005 2.265(8) . ?
Tb01 O00A 2.380(7) . ?
Tb01 O00D 2.372(8) . ?
Tb01 O00I 2.263(8) . ?
Tb01 O00J 2.399(8) . ?
Tb01 O00L 2.427(7) . ?
Tb01 O00P 2.447(7) . ?
Tb01 O026 2.415(9) . ?
P002 O005 1.512(9) . ?
P002 C00S 1.803(12) . ?
P002 C012 1.815(13) . ?
P002 C01H 1.828(11) . ?
P003 O00I 1.496(9) . ?
P003 C00U 1.821(11) . ?
P003 C02P 1.820(10) . ?
P003 C1 1.821(11) . ?
C004 H00A 0.9900 . ?
C004 H00B 0.9900 . ?
C004 C01R 1.526(14) . ?
C004 C02P 1.530(15) . ?
F006 C00W 1.341(17) . ?
C007 H00C 0.9900 . ?
C007 H00D 0.9900 . ?
C007 C01H 1.542(18) . ?
C007 C022 1.53(2) . ?
O00A C014 1.245(16) . ?
F00B C01W 1.261(17) . ?
C00C H00E 0.9900 . ?
C00C H00F 0.9900 . ?
C00C C01E 1.537(15) . ?
C00C C02P 1.552(14) . ?
O00D C01Y 1.231(15) . ?
F00E C01Q 1.33(2) . ?
F00G C01T 1.309(18) . ?
F00H C00W 1.326(19) . ?
O00J C01P 1.257(15) . ?
C00K H00G 0.9900 . ?
C00K H00H 0.9900 . ?
C00K C01E 1.512(17) . ?
C00K C01R 1.513(16) . ?
O00L C01D 1.228(15) . ?
C00M F01C 1.298(18) . ?
C00M F01V 1.331(16) . ?
C00M F01X 1.297(17) . ?
C00M C023 1.536(17) . ?
F00N C00W 1.31(2) . ?
C00O H00I 0.9900 . ?
C00O H00J 0.9900 . ?
C00O C012 1.544(16) . ?
C00O C01Z 1.52(2) . ?
O00P C023 1.235(13) . ?
F00R C01T 1.30(2) . ?
C00S H00S 1.0000 . ?
C00S C01J 1.519(18) . ?
C00S C02G 1.563(19) . ?
C00T H00K 0.9900 . ?
C00T H00L 0.9900 . ?
C00T C01K 1.530(16) . ?
C00T C01U 1.502(19) . ?
C00U H00U 1.0000 . ?
C00U C00X 1.541(15) . ?
C00U C01K 1.540(17) . ?
F00V C01Q 1.308(19) . ?
C00W C01O 1.543(19) . ?
C00X H00M 0.9900 . ?
C00X H00N 0.9900 . ?
C00X C01M 1.546(15) . ?
C00Y H00Y 0.9500 . ?
C00Y C014 1.374(19) . ?
C00Y C023 1.410(17) . ?
C00Z H00O 0.9900 . ?
C00Z H00P 0.9900 . ?
C00Z C012 1.527(18) . ?
C00Z C01G 1.54(2) . ?
F011 C01T 1.29(2) . ?
C012 H012 1.0000 . ?
C014 C01T 1.543(17) . ?
C015 H01A 0.9900 . ?
C015 H01B 0.9900 . ?
C015 C01L 1.50(3) . ?
C015 C024 1.49(2) . ?
C017 H017 0.9500 . ?
C017 C01D 1.390(19) . ?
C017 C01P 1.385(17) . ?
C018 H01C 0.9900 . ?
C018 H01D 0.9900 . ?
C018 C01H 1.50(2) . ?
C018 C02B 1.51(2) . ?
F01A C01Q 1.28(2) . ?
C01D C01Q 1.539(18) . ?
C01E H01E 0.9900 . ?
C01E H01F 0.9900 . ?
F01F C02H 1.295(17) . ?
C01G H01G 0.9900 . ?
C01G H01H 0.9900 . ?
C01G C02N 1.53(3) . ?
C01H H01I 1.0000 . ?
C01J H01J 0.9900 . ?
C01J H01K 0.9900 . ?
C01J C01L 1.54(2) . ?
C01K H01L 0.9900 . ?
C01K H01M 0.9900 . ?
C01L H01N 0.9900 . ?
C01L H01O 0.9900 . ?
C01M H01P 0.9900 . ?
C01M H01Q 0.9900 . ?
C01M C01U 1.48(2) . ?
C01O O026 1.240(16) . ?
C01O C02D 1.38(2) . ?
C01P C01W 1.539(18) . ?
C01R H01R 0.9900 . ?
C01R H01S 0.9900 . ?
C01S H01T 0.9900 . ?
C01S H01U 0.9900 . ?
C01S C022 1.51(3) . ?
C01S C02B 1.49(3) . ?
C01U H01V 0.9900 . ?
C01U H01W 0.9900 . ?
C01W F029 1.43(3) . ?
C01W F02C 1.218(18) . ?
C01Y C02D 1.39(2) . ?
C01Y C02H 1.533(18) . ?
C01Z H01X 0.9900 . ?
C01Z H01Y 0.9900 . ?
C01Z C02N 1.50(3) . ?
F021 C02H 1.323(18) . ?
C022 H02A 0.9900 . ?
C022 H02B 0.9900 . ?
C024 H02C 0.9900 . ?
C024 H02D 0.9900 . ?
C024 C02G 1.51(2) . ?
F027 C02H 1.319(19) . ?
C02B H02E 0.9900 . ?
C02B H02F 0.9900 . ?
C02D H02G 0.9500 . ?
C02G H02H 0.9900 . ?
C02G H02I 0.9900 . ?
C02N H02J 0.9900 . ?
C02N H02K 0.9900 . ?
C02P H02P 1.0000 . ?
C1 H1 1.0000 . ?
C1 C3 1.536(16) . ?
C1 C6 1.530(17) . ?
C3 H3A 0.9900 . ?
C3 H3B 0.9900 . ?
C3 C4 1.564(17) . ?
C6 H6A 0.9900 . ?
C6 H6B 0.9900 . ?
C6 C2 1.528(17) . ?
C2 H2A 0.9900 . ?
C2 H2B 0.9900 . ?
C2 C5 1.53(2) . ?
C4 H4A 0.9900 . ?
C4 H4B 0.9900 . ?
C4 C5 1.50(3) . ?
C5 H5A 0.9900 . ?
C5 H5B 0.9900 . ?

loop_
_geom_torsion_atom_site_label_1
_geom_torsion_atom_site_label_2
_geom_torsion_atom_site_label_3
_geom_torsion_atom_site_label_4
_geom_torsion
_geom_torsion_site_symmetry_1
_geom_torsion_site_symmetry_2
_geom_torsion_site_symmetry_3
_geom_torsion_site_symmetry_4
_geom_torsion_publ_flag
Tb01 O00A C014 C00Y 8(2) . . . . ?
Tb01 O00A C014 C01T -172.1(11) . . . . ?
Tb01 O00D C01Y C02D -14(2) . . . . ?
Tb01 O00D C01Y C02H 170.0(9) . . . . ?
Tb01 O00J C01P C017 16(2) . . . . ?
Tb01 O00J C01P C01W -160.7(11) . . . . ?
Tb01 O00L C01D C017 -23(2) . . . . ?
Tb01 O00L C01D C01Q 159.9(9) . . . . ?
Tb01 O00P C023 C00M 163.1(8) . . . . ?
Tb01 O00P C023 C00Y -14.7(19) . . . . ?
P002 C00S C01J C01L 173.5(12) . . . . ?
P002 C00S C02G C024 -172.4(11) . . . . ?
P003 C00U C00X C01M -177.0(8) . . . . ?
P003 C00U C01K C00T 177.9(8) . . . . ?
P003 C1 C3 C4 -172.3(10) . . . . ?
P003 C1 C6 C2 172.8(8) . . . . ?
O005 P002 C00S C01J -174.0(10) . . . . ?
O005 P002 C00S C02G 58.1(10) . . . . ?
O005 P002 C012 C00O 157.9(9) . . . . ?
O005 P002 C012 C00Z 30.7(10) . . . . ?
O005 P002 C01H C007 -56.0(12) . . . . ?
O005 P002 C01H C018 66.9(11) . . . . ?
F006 C00W C01O O026 178.3(13) . . . . ?
F006 C00W C01O C02D -2.9(19) . . . . ?
O00A C014 C01T F00G 169.8(17) . . . . ?
O00A C014 C01T F00R -73.1(18) . . . . ?
O00A C014 C01T F011 46(2) . . . . ?
O00D C01Y C02D C01O -4(2) . . . . ?
O00D C01Y C02H F01F -43.6(18) . . . . ?
O00D C01Y C02H F021 -164.6(13) . . . . ?
O00D C01Y C02H F027 73.9(17) . . . . ?
F00H C00W C01O O026 59.4(18) . . . . ?
F00H C00W C01O C02D -121.9(16) . . . . ?
O00I P003 C00U C00X 29.7(9) . . . . ?
O00I P003 C00U C01K 156.1(8) . . . . ?
O00I P003 C02P C004 60.7(8) . . . . ?
O00I P003 C02P C00C -59.8(8) . . . . ?
O00I P003 C1 C3 61.4(9) . . . . ?
O00I P003 C1 C6 -171.1(7) . . . . ?
O00J C01P C01W F00B -165.7(17) . . . . ?
O00J C01P C01W F029 89.7(16) . . . . ?
O00J C01P C01W F02C -16(3) . . . . ?
O00L C01D C01Q F00E -62.6(16) . . . . ?
O00L C01D C01Q F00V -176.9(18) . . . . ?
O00L C01D C01Q F01A 52.6(18) . . . . ?
F00N C00W C01O O026 -63.4(16) . . . . ?
F00N C00W C01O C02D 115.4(16) . . . . ?
C00O C01Z C02N C01G -60(2) . . . . ?
C00S P002 O005 Tb01 -26.2(14) . . . . ?
C00S P002 C012 C00O -80.7(10) . . . . ?
C00S P002 C012 C00Z 152.2(9) . . . . ?
C00S P002 C01H C007 -175.7(10) . . . . ?
C00S P002 C01H C018 -52.8(11) . . . . ?
C00S C01J C01L C015 57(2) . . . . ?
C00U P003 C02P C004 -176.0(7) . . . . ?
C00U P003 C02P C00C 63.5(9) . . . . ?
C00U P003 C1 C3 -59.7(10) . . . . ?
C00U P003 C1 C6 67.7(9) . . . . ?
C00U C00X C01M C01U -55.1(13) . . . . ?
C00W C01O O026 Tb01 -171.4(9) . . . . ?
C00W C01O C02D C01Y -173.5(14) . . . . ?
C00X C00U C01K C00T -56.0(12) . . . . ?
C00X C01M C01U C00T 56.1(14) . . . . ?
C00Y C014 C01T F00G -10(2) . . . . ?
C00Y C014 C01T F00R 106.6(16) . . . . ?
C00Y C014 C01T F011 -133.9(17) . . . . ?
C00Z C01G C02N C01Z 55.1(19) . . . . ?
C012 P002 O005 Tb01 94.8(12) . . . . ?
C012 P002 C00S C01J 65.5(12) . . . . ?
C012 P002 C00S C02G -62.3(10) . . . . ?
C012 P002 C01H C007 65.2(11) . . . . ?
C012 P002 C01H C018 -171.9(10) . . . . ?
C012 C00O C01Z C02N 60.7(17) . . . . ?
C012 C00Z C01G C02N -54.2(17) . . . . ?
C014 C00Y C023 C00M -179.6(13) . . . . ?
C014 C00Y C023 O00P -2(2) . . . . ?
C015 C024 C02G C00S -54(2) . . . . ?
C017 C01D C01Q F00E 120.4(15) . . . . ?
C017 C01D C01Q F00V 6(2) . . . . ?
C017 C01D C01Q F01A -124.5(15) . . . . ?
C017 C01P C01W F00B 17(3) . . . . ?
C017 C01P C01W F029 -87.7(17) . . . . ?
C017 C01P C01W F02C 166.6(19) . . . . ?
F01C C00M C023 O00P -89.6(16) . . . . ?
F01C C00M C023 C00Y 88.4(17) . . . . ?
C01D C017 C01P O00J 4(2) . . . . ?
C01D C017 C01P C01W -179.5(15) . . . . ?
C01E C00C C02P P003 175.5(8) . . . . ?
C01E C00C C02P C004 55.9(12) . . . . ?
C01E C00K C01R C004 -57.1(13) . . . . ?
C01G C00Z C012 P002 -174.5(12) . . . . ?
C01G C00Z C012 C00O 55.4(16) . . . . ?
C01H P002 O005 Tb01 -142.9(12) . . . . ?
C01H P002 C00S C01J -54.3(12) . . . . ?
C01H P002 C00S C02G 177.9(9) . . . . ?
C01H P002 C012 C00O 35.8(11) . . . . ?
C01H P002 C012 C00Z -91.3(10) . . . . ?
C01H C007 C022 C01S -55.5(19) . . . . ?
C01H C018 C02B C01S 55(3) . . . . ?
C01J C00S C02G C024 56.1(16) . . . . ?
C01K C00T C01U C01M -56.1(15) . . . . ?
C01K C00U C00X C01M 55.4(12) . . . . ?
C01L C015 C024 C02G 54(2) . . . . ?
C01P C017 C01D O00L 0(2) . . . . ?
C01P C017 C01D C01Q 177.0(13) . . . . ?
C01R C004 C02P P003 -176.5(7) . . . . ?
C01R C004 C02P C00C -56.0(11) . . . . ?
C01R C00K C01E C00C 57.4(13) . . . . ?
C01U C00T C01K C00U 55.2(14) . . . . ?
F01V C00M C023 O00P 29.6(17) . . . . ?
F01V C00M C023 C00Y -152.4(13) . . . . ?
F01X C00M C023 O00P 149.9(13) . . . . ?
F01X C00M C023 C00Y -32.0(17) . . . . ?
C01Z C00O C012 P002 173.6(9) . . . . ?
C01Z C00O C012 C00Z -57.5(14) . . . . ?
C022 C007 C01H P002 179.6(13) . . . . ?
C022 C007 C01H C018 57.0(18) . . . . ?
C022 C01S C02B C018 -54(3) . . . . ?
C023 C00Y C014 O00A 6(2) . . . . ?
C023 C00Y C014 C01T -174.1(14) . . . . ?
C024 C015 C01L C01J -53(2) . . . . ?
O026 C01O C02D C01Y 5(2) . . . . ?
C02B C018 C01H P002 -178.3(14) . . . . ?
C02B C018 C01H C007 -55.4(19) . . . . ?
C02B C01S C022 C007 54(2) . . . . ?
C02D C01O O026 Tb01 10(2) . . . . ?
C02D C01Y C02H F01F 140.0(14) . . . . ?
C02D C01Y C02H F021 19.0(19) . . . . ?
C02D C01Y C02H F027 -102.5(17) . . . . ?
C02G C00S C01J C01L -58.0(17) . . . . ?
C02H C01Y C02D C01O 172.4(13) . . . . ?
C02P P003 C00U C00X -93.7(8) . . . . ?
C02P P003 C00U C01K 32.7(9) . . . . ?
C02P P003 C1 C3 -179.6(9) . . . . ?
C02P P003 C1 C6 -52.2(9) . . . . ?
C02P C004 C01R C00K 56.9(13) . . . . ?
C02P C00C C01E C00K -57.0(12) . . . . ?
C1 P003 C00U C00X 149.4(8) . . . . ?
C1 P003 C00U C01K -84.2(9) . . . . ?
C1 P003 C02P C004 -56.5(8) . . . . ?
C1 P003 C02P C00C -177.0(7) . . . . ?
C1 C3 C4 C5 -55.8(15) . . . . ?
C1 C6 C2 C5 57.5(14) . . . . ?
C3 C1 C6 C2 -60.5(12) . . . . ?
C3 C4 C5 C2 56.5(15) . . . . ?
C6 C1 C3 C4 57.7(15) . . . . ?
C6 C2 C5 C4 -56.3(16) . . . . ?

loop_
_exptl_oxdiff_crystal_face_indexfrac_h
_exptl_oxdiff_crystal_face_indexfrac_k
_exptl_oxdiff_crystal_face_indexfrac_l
_exptl_oxdiff_crystal_face_x
_exptl_oxdiff_crystal_face_y
_exptl_oxdiff_crystal_face_z
-17.8105 13.4147 12.0117 0.9366 0.3419 -0.0763
13.1892 12.7339 17.3027 0.1397 0.0509 -0.9889
19.5403 -12.3079 -10.3934 -0.9390 -0.3428 -0.0274
-15.5950 -7.9736 -17.8466 -0.0487 0.1330 0.9899
-3.1788 -20.4750 15.0941 0.3430 -0.9394 0.0002
5.5479 21.8772 -12.5728 -0.3391 0.9289 -0.1486
